data_4112072
loop_
_publ_author_name
'Li-Ming Wu'
'Sang-Hwan Kim'
'Dong-Kyun Seo'

_publ_section_title
;
 Electron-Precise/Deficient La5-xCaxGe4 (3.4 <= x <= 3.8) and Ce5-xCaxGe4
 (3.0 <= x <= 3.3): Probing Low-Valence Electron Concentrations in
 Metal-Rich Gd5Si4- type Germanides
;
_journal_name_full 'Journal of the American Chemical Society'
_journal_page_first 15682
_journal_page_last 15683
_journal_paper_doi 10.1021/ja055568s
_journal_volume 127
_journal_year 2005
_chemical_formula_sum 'Ca1.74 Ce3.26 Ge4'
_chemical_formula_weight 816.77
_chemical_name_systematic
; 
 ? 
;
_space_group_IT_number 62
_symmetry_cell_setting orthorhombic
_symmetry_space_group_name_Hall '-P 2ac 2n'
_symmetry_space_group_name_H-M 'P n m a'
_atom_sites_solution_hydrogens geom
_atom_sites_solution_primary direct
_atom_sites_solution_secondary difmap
_audit_creation_method SHELXL-97
_cell_angle_alpha 90.00
_cell_angle_beta 90.00
_cell_angle_gamma 90.00
_cell_formula_units_Z 4
_cell_length_a 7.6358(6)
_cell_length_b 15.4222(11)
_cell_length_c 8.0475(6)
_cell_measurement_temperature 293(2)
_cell_volume 947.68(12)
_computing_cell_refinement 'Bruker XSCANS'
_computing_data_collection 'Bruker XSCANS'
_computing_data_reduction 'Bruker SHELXTL'
_computing_molecular_graphics 'Bruker SHELXTL'
_computing_publication_material 'Bruker SHELXTL'
_computing_structure_refinement 'SHELXL-97 (Sheldrick, 1997)'
_computing_structure_solution 'SHELXS-97 (Sheldrick, 1990)'
_diffrn_ambient_temperature 293(2)
_diffrn_measured_fraction_theta_full 0.998
_diffrn_measured_fraction_theta_max 0.998
_diffrn_measurement_device_type 'Bruker P4'
_diffrn_measurement_method '\w scans'
_diffrn_radiation_monochromator graphite
_diffrn_radiation_source 'fine-focus sealed tube'
_diffrn_radiation_type MoK\a
_diffrn_radiation_wavelength 0.71073
_diffrn_reflns_av_R_equivalents 0.0374
_diffrn_reflns_av_sigmaI/netI 0.0216
_diffrn_reflns_limit_h_max 8
_diffrn_reflns_limit_h_min -8
_diffrn_reflns_limit_k_max 16
_diffrn_reflns_limit_k_min -16
_diffrn_reflns_limit_l_max 8
_diffrn_reflns_limit_l_min -8
_diffrn_reflns_number 5559
_diffrn_reflns_theta_full 22.52
_diffrn_reflns_theta_max 22.52
_diffrn_reflns_theta_min 2.64
_exptl_absorpt_coefficient_mu 28.676
_exptl_absorpt_correction_type none
_exptl_crystal_colour Silver
_exptl_crystal_density_diffrn 5.725
_exptl_crystal_description Block
_exptl_crystal_F_000 1407
_exptl_crystal_size_max 0.04
_exptl_crystal_size_mid 0.05
_exptl_crystal_size_min 0.06
_refine_diff_density_max 0.453
_refine_diff_density_min -0.572
_refine_diff_density_rms 0.132
_refine_ls_extinction_method none
_refine_ls_goodness_of_fit_ref 1.341
_refine_ls_hydrogen_treatment mixed
_refine_ls_matrix_type full
_refine_ls_number_parameters 50
_refine_ls_number_reflns 651
_refine_ls_number_restraints 2
_refine_ls_restrained_S_all 1.339
_refine_ls_R_factor_all 0.0217
_refine_ls_R_factor_gt 0.0207
_refine_ls_shift/su_max 0.001
_refine_ls_shift/su_mean 0.000
_refine_ls_structure_factor_coef Fsqd
_refine_ls_weighting_details 'calc w=1/[\s^2^(Fo^2^)+(0.0000P)^2^+3.6812P] where P=(Fo^2^+2Fc^2^)/3'
_refine_ls_weighting_scheme calc
_refine_ls_wR_factor_gt 0.0420
_refine_ls_wR_factor_ref 0.0425
_reflns_number_gt 638
_reflns_number_total 651
_reflns_threshold_expression >2sigma(I)
_cod_data_source_file ja055568ssi20050811_094635.cif
_cod_data_source_block sad
_cod_database_code 4112072

loop_
_symmetry_equiv_pos_as_xyz
'x, y, z'
'-x+1/2, -y, z+1/2'
'-x, y+1/2, -z'
'x+1/2, -y+1/2, -z+1/2'
'-x, -y, -z'
'x-1/2, y, -z-1/2'
'x, -y-1/2, z'
'-x-1/2, y-1/2, z-1/2'

loop_
_atom_site_label
_atom_site_type_symbol
_atom_site_fract_x
_atom_site_fract_y
_atom_site_fract_z
_atom_site_U_iso_or_equiv
_atom_site_adp_type
_atom_site_occupancy
_atom_site_symmetry_multiplicity
_atom_site_calc_flag
_atom_site_refinement_flags
Ce1 Ce 0.02839(7) 0.40157(4) 0.68664(7) 0.0129(2) Uani 0.483(2) 1 d P
Ca1 Ca 0.02839(7) 0.40157(4) 0.68664(7) 0.0129(2) Uani 0.517(2) 1 d P
Ge2 Ge -0.25819(11) 0.2500 0.62476(10) 0.0119(3) Uani 1 2 d S
Ge3 Ge -0.02074(11) 0.2500 0.40036(11) 0.0126(3) Uani 1 2 d S
Ge4 Ge -0.14768(8) 0.46025(4) 1.03003(8) 0.0122(2) Uani 1 1 d .
Ce2 Ce 0.18310(7) 0.37757(4) 1.17698(7) 0.0108(2) Uani 0.387(2) 1 d P
Ca2 Ca 0.18310(7) 0.37757(4) 1.17698(7) 0.0108(2) Uani 0.613(2) 1 d P
Ca3 Ca -0.1446(2) 0.2500 0.9904(2) 0.0124(4) Uani 1 2 d S

loop_
_atom_site_aniso_label
_atom_site_aniso_U_11
_atom_site_aniso_U_22
_atom_site_aniso_U_33
_atom_site_aniso_U_23
_atom_site_aniso_U_13
_atom_site_aniso_U_12
Ce1 0.0133(4) 0.0137(4) 0.0117(3) -0.0017(2) 0.0015(2) -0.0022(2)
Ca1 0.0133(4) 0.0137(4) 0.0117(3) -0.0017(2) 0.0015(2) -0.0022(2)
Ge2 0.0114(5) 0.0148(5) 0.0095(5) 0.000 -0.0002(4) 0.000
Ge3 0.0088(5) 0.0167(6) 0.0122(5) 0.000 0.0015(4) 0.000
Ge4 0.0121(4) 0.0121(4) 0.0124(4) 0.0027(3) 0.0000(3) -0.0020(3)
Ce2 0.0112(4) 0.0106(4) 0.0106(4) 0.0002(3) -0.0012(2) 0.0005(3)
Ca2 0.0112(4) 0.0106(4) 0.0106(4) 0.0002(3) -0.0012(2) 0.0005(3)
Ca3 0.0104(9) 0.0141(10) 0.0126(10) 0.000 0.0004(7) 0.000

loop_
_atom_type_symbol
_atom_type_description
_atom_type_scat_dispersion_real
_atom_type_scat_dispersion_imag
_atom_type_scat_source
Ca Ca 0.2262 0.3064 'International Tables Vol C Tables 4.2.6.8 and 6.1.1.4'
Ge Ge 0.1547 1.8001 'International Tables Vol C Tables 4.2.6.8 and 6.1.1.4'
Ce Ce -0.2486 2.6331 'International Tables Vol C Tables 4.2.6.8 and 6.1.1.4'

loop_
_geom_angle_atom_site_label_1
_geom_angle_atom_site_label_2
_geom_angle_atom_site_label_3
_geom_angle
_geom_angle_site_symmetry_1
_geom_angle_site_symmetry_3
Ge4 Ce1 Ge4 136.37(3) 6_657 .
Ge4 Ce1 Ge2 94.11(2) 6_657 6_657
Ge4 Ce1 Ge2 90.62(2) . 6_657
Ge4 Ce1 Ge2 130.59(3) 6_657 .
Ge4 Ce1 Ge2 93.04(2) . .
Ge2 Ce1 Ge2 83.734(18) 6_657 .
Ge4 Ce1 Ge4 88.850(16) 6_657 5_567
Ge4 Ce1 Ge4 47.74(2) . 5_567
Ge2 Ce1 Ge4 90.20(2) 6_657 5_567
Ge2 Ce1 Ge4 140.34(3) . 5_567
Ge4 Ce1 Ge3 84.65(2) 6_657 .
Ge4 Ce1 Ge3 138.92(2) . .
Ge2 Ce1 Ge3 82.70(2) 6_657 .
Ge2 Ce1 Ge3 46.03(2) . .
Ge4 Ce1 Ge3 169.98(3) 5_567 .
Ge4 Ce1 Ca3 147.24(3) 6_657 .
Ge4 Ce1 Ca3 56.53(2) . .
Ge2 Ce1 Ca3 53.20(3) 6_657 .
Ge2 Ce1 Ca3 52.66(3) . .
Ge4 Ce1 Ca3 92.97(3) 5_567 .
Ge3 Ce1 Ca3 88.43(3) . .
Ge4 Ce1 Ca3 56.00(2) 6_657 6_657
Ge4 Ce1 Ca3 142.44(3) . 6_657
Ge2 Ce1 Ca3 51.96(3) 6_657 6_657
Ge2 Ce1 Ca3 86.61(3) . 6_657
Ge4 Ce1 Ca3 119.63(3) 5_567 6_657
Ge3 Ce1 Ca3 50.35(3) . 6_657
Ca3 Ce1 Ca3 95.62(3) . 6_657
Ge4 Ce1 Ca2 103.17(2) 6_657 5_567
Ge4 Ce1 Ca2 48.789(16) . 5_567
Ge2 Ce1 Ca2 134.78(2) 6_657 5_567
Ge2 Ce1 Ca2 113.02(2) . 5_567
Ge4 Ce1 Ca2 49.498(16) 5_567 5_567
Ge3 Ce1 Ca2 139.65(2) . 5_567
Ca3 Ce1 Ca2 102.75(2) . 5_567
Ca3 Ce1 Ca2 158.75(2) 6_657 5_567
Ge4 Ce1 Ce2 103.17(2) 6_657 5_567
Ge4 Ce1 Ce2 48.789(16) . 5_567
Ge2 Ce1 Ce2 134.78(2) 6_657 5_567
Ge2 Ce1 Ce2 113.02(2) . 5_567
Ge4 Ce1 Ce2 49.498(16) 5_567 5_567
Ge3 Ce1 Ce2 139.65(2) . 5_567
Ca3 Ce1 Ce2 102.75(2) . 5_567
Ca3 Ce1 Ce2 158.75(2) 6_657 5_567
Ca2 Ce1 Ce2 0.000(15) 5_567 5_567
Ge4 Ce1 Ce1 52.114(15) 6_657 6_657
Ge4 Ce1 Ce1 100.54(2) . 6_657
Ge2 Ce1 Ce1 52.484(17) 6_657 6_657
Ge2 Ce1 Ce1 133.796(15) . 6_657
Ge4 Ce1 Ce1 63.150(17) 5_567 6_657
Ge3 Ce1 Ce1 106.84(2) . 6_657
Ca3 Ce1 Ce1 100.24(3) . 6_657
Ca3 Ce1 Ce1 56.51(3) 6_657 6_657
Ca2 Ce1 Ce1 108.981(14) 5_567 6_657
Ce2 Ce1 Ce1 108.981(14) 5_567 6_657
Ge4 Ce1 Ca1 52.114(15) 6_657 6_657
Ge4 Ce1 Ca1 100.54(2) . 6_657
Ge2 Ce1 Ca1 52.484(17) 6_657 6_657
Ge2 Ce1 Ca1 133.796(15) . 6_657
Ge4 Ce1 Ca1 63.150(17) 5_567 6_657
Ge3 Ce1 Ca1 106.84(2) . 6_657
Ca3 Ce1 Ca1 100.24(3) . 6_657
Ca3 Ce1 Ca1 56.51(3) 6_657 6_657
Ca2 Ce1 Ca1 108.981(14) 5_567 6_657
Ce2 Ce1 Ca1 108.981(14) 5_567 6_657
Ce1 Ce1 Ca1 0.00(2) 6_657 6_657
Ge3 Ge2 Ca3 118.46(5) . .
Ge3 Ge2 Ca3 117.68(5) . 6_557
Ca3 Ge2 Ca3 123.86(5) . 6_557
Ge3 Ge2 Ca2 63.76(2) . 4_456
Ca3 Ge2 Ca2 141.067(16) . 4_456
Ca3 Ge2 Ca2 68.54(3) 6_557 4_456
Ge3 Ge2 Ce2 63.76(2) . 4_456
Ca3 Ge2 Ce2 141.067(16) . 4_456
Ca3 Ge2 Ce2 68.54(3) 6_557 4_456
Ca2 Ge2 Ce2 0.00(3) 4_456 4_456
Ge3 Ge2 Ca2 63.76(2) . 6_557
Ca3 Ge2 Ca2 141.067(16) . 6_557
Ca3 Ge2 Ca2 68.54(3) 6_557 6_557
Ca2 Ge2 Ca2 77.09(3) 4_456 6_557
Ce2 Ge2 Ca2 77.09(3) 4_456 6_557
Ge3 Ge2 Ce2 63.76(2) . 6_557
Ca3 Ge2 Ce2 141.067(16) . 6_557
Ca3 Ge2 Ce2 68.54(3) 6_557 6_557
Ca2 Ge2 Ce2 77.09(3) 4_456 6_557
Ce2 Ge2 Ce2 77.09(3) 4_456 6_557
Ca2 Ge2 Ce2 0.00(2) 6_557 6_557
Ge3 Ge2 Ce1 133.582(15) . 4_456
Ca3 Ge2 Ce1 72.05(3) . 4_456
Ca3 Ge2 Ce1 70.08(3) 6_557 4_456
Ca2 Ge2 Ce1 80.720(18) 4_456 4_456
Ce2 Ge2 Ce1 80.720(18) 4_456 4_456
Ca2 Ge2 Ce1 137.82(3) 6_557 4_456
Ce2 Ge2 Ce1 137.82(3) 6_557 4_456
Ge3 Ge2 Ca1 133.582(15) . 4_456
Ca3 Ge2 Ca1 72.05(3) . 4_456
Ca3 Ge2 Ca1 70.08(3) 6_557 4_456
Ca2 Ge2 Ca1 80.720(18) 4_456 4_456
Ce2 Ge2 Ca1 80.720(18) 4_456 4_456
Ca2 Ge2 Ca1 137.82(3) 6_557 4_456
Ce2 Ge2 Ca1 137.82(3) 6_557 4_456
Ce1 Ge2 Ca1 0.00(2) 4_456 4_456
Ge3 Ge2 Ce1 133.582(15) . 6_557
Ca3 Ge2 Ce1 72.05(3) . 6_557
Ca3 Ge2 Ce1 70.08(3) 6_557 6_557
Ca2 Ge2 Ce1 137.82(3) 4_456 6_557
Ce2 Ge2 Ce1 137.82(3) 4_456 6_557
Ca2 Ge2 Ce1 80.720(18) 6_557 6_557
Ce2 Ge2 Ce1 80.720(18) 6_557 6_557
Ce1 Ge2 Ce1 92.77(3) 4_456 6_557
Ca1 Ge2 Ce1 92.77(3) 4_456 6_557
Ge3 Ge2 Ca1 133.582(15) . 6_557
Ca3 Ge2 Ca1 72.05(3) . 6_557
Ca3 Ge2 Ca1 70.08(3) 6_557 6_557
Ca2 Ge2 Ca1 137.82(3) 4_456 6_557
Ce2 Ge2 Ca1 137.82(3) 4_456 6_557
Ca2 Ge2 Ca1 80.720(18) 6_557 6_557
Ce2 Ge2 Ca1 80.720(18) 6_557 6_557
Ce1 Ge2 Ca1 92.77(3) 4_456 6_557
Ca1 Ge2 Ca1 92.77(3) 4_456 6_557
Ce1 Ge2 Ca1 0.000(16) 6_557 6_557
Ge3 Ge2 Ce1 68.28(2) . .
Ca3 Ge2 Ce1 70.22(3) . .
Ca3 Ge2 Ce1 133.656(15) 6_557 .
Ca2 Ge2 Ce1 131.57(3) 4_456 .
Ce2 Ge2 Ce1 131.57(3) 4_456 .
Ca2 Ge2 Ce1 76.384(18) 6_557 .
Ce2 Ge2 Ce1 76.384(18) 6_557 .
Ce1 Ge2 Ce1 142.27(3) 4_456 .
Ca1 Ge2 Ce1 142.27(3) 4_456 .
Ce1 Ge2 Ce1 75.306(15) 6_557 .
Ca1 Ge2 Ce1 75.306(15) 6_557 .
Ge2 Ge3 Ca3 118.10(5) . 6_657
Ge2 Ge3 Ca2 67.67(3) . 4_456
Ca3 Ge3 Ca2 139.983(16) 6_657 4_456
Ge2 Ge3 Ce2 67.67(3) . 4_456
Ca3 Ge3 Ce2 139.983(16) 6_657 4_456
Ca2 Ge3 Ce2 0.00(2) 4_456 4_456
Ge2 Ge3 Ca2 67.67(3) . 6_557
Ca3 Ge3 Ca2 139.983(16) 6_657 6_557
Ca2 Ge3 Ca2 79.98(3) 4_456 6_557
Ce2 Ge3 Ca2 79.98(3) 4_456 6_557
Ge2 Ge3 Ce2 67.67(3) . 6_557
Ca3 Ge3 Ce2 139.983(16) 6_657 6_557
Ca2 Ge3 Ce2 79.98(3) 4_456 6_557
Ce2 Ge3 Ce2 79.98(3) 4_456 6_557
Ca2 Ge3 Ce2 0.000(14) 6_557 6_557
Ge2 Ge3 Ca2 140.209(15) . 7_564
Ca3 Ge3 Ca2 71.83(3) 6_657 7_564
Ca2 Ge3 Ca2 81.053(19) 4_456 7_564
Ce2 Ge3 Ca2 81.053(19) 4_456 7_564
Ca2 Ge3 Ca2 131.59(3) 6_557 7_564
Ce2 Ge3 Ca2 131.59(3) 6_557 7_564
Ge2 Ge3 Ce2 140.209(15) . 7_564
Ca3 Ge3 Ce2 71.83(3) 6_657 7_564
Ca2 Ge3 Ce2 81.053(19) 4_456 7_564
Ce2 Ge3 Ce2 81.053(19) 4_456 7_564
Ca2 Ge3 Ce2 131.59(3) 6_557 7_564
Ce2 Ge3 Ce2 131.59(3) 6_557 7_564
Ca2 Ge3 Ce2 0.00(3) 7_564 7_564
Ge2 Ge3 Ce2 140.209(15) . 1_554
Ca3 Ge3 Ce2 71.83(3) 6_657 1_554
Ca2 Ge3 Ce2 131.59(3) 4_456 1_554
Ce2 Ge3 Ce2 131.59(3) 4_456 1_554
Ca2 Ge3 Ce2 81.053(19) 6_557 1_554
Ce2 Ge3 Ce2 81.053(19) 6_557 1_554
Ca2 Ge3 Ce2 79.21(3) 7_564 1_554
Ce2 Ge3 Ce2 79.21(3) 7_564 1_554
Ge2 Ge3 Ca2 140.209(15) . 1_554
Ca3 Ge3 Ca2 71.83(3) 6_657 1_554
Ca2 Ge3 Ca2 131.59(3) 4_456 1_554
Ce2 Ge3 Ca2 131.59(3) 4_456 1_554
Ca2 Ge3 Ca2 81.053(19) 6_557 1_554
Ce2 Ge3 Ca2 81.053(19) 6_557 1_554
Ca2 Ge3 Ca2 79.21(3) 7_564 1_554
Ce2 Ge3 Ca2 79.21(3) 7_564 1_554
Ce2 Ge3 Ca2 0.00(3) 1_554 1_554
Ge2 Ge3 Ce1 65.69(2) . .
Ca3 Ge3 Ce1 71.78(3) 6_657 .
Ca2 Ge3 Ce1 132.88(3) 4_456 .
Ce2 Ge3 Ce1 132.88(3) 4_456 .
Ca2 Ge3 Ce1 76.759(18) 6_557 .
Ce2 Ge3 Ce1 76.759(18) 6_557 .
Ca2 Ge3 Ce1 143.13(3) 7_564 .
Ce2 Ge3 Ce1 143.13(3) 7_564 .
Ce2 Ge3 Ce1 84.139(18) 1_554 .
Ca2 Ge3 Ce1 84.139(18) 1_554 .
Ge4 Ge4 Ca2 136.27(4) 5_567 6_558
Ge4 Ge4 Ce2 136.27(4) 5_567 6_558
Ca2 Ge4 Ce2 0.00(3) 6_558 6_558
Ge4 Ge4 Ca2 65.55(3) 5_567 5_567
Ca2 Ge4 Ca2 138.92(2) 6_558 5_567
Ce2 Ge4 Ca2 138.92(2) 6_558 5_567
Ge4 Ge4 Ce2 65.55(3) 5_567 5_567
Ca2 Ge4 Ce2 138.92(2) 6_558 5_567
Ce2 Ge4 Ce2 138.92(2) 6_558 5_567
Ca2 Ge4 Ce2 0.00(3) 5_567 5_567
Ge4 Ge4 Ce2 63.60(3) 5_567 .
Ca2 Ge4 Ce2 82.75(2) 6_558 .
Ce2 Ge4 Ce2 82.75(2) 6_558 .
Ca2 Ge4 Ce2 129.16(2) 5_567 .
Ce2 Ge4 Ce2 129.16(2) 5_567 .
Ge4 Ge4 Ce1 135.11(4) 5_567 6_557
Ca2 Ge4 Ce1 88.54(2) 6_558 6_557
Ce2 Ge4 Ce1 88.54(2) 6_558 6_557
Ca2 Ge4 Ce1 82.10(2) 5_567 6_557
Ce2 Ge4 Ce1 82.10(2) 5_567 6_557
Ce2 Ge4 Ce1 137.62(3) . 6_557
Ge4 Ge4 Ca1 135.11(4) 5_567 6_557
Ca2 Ge4 Ca1 88.54(2) 6_558 6_557
Ce2 Ge4 Ca1 88.54(2) 6_558 6_557
Ca2 Ge4 Ca1 82.10(2) 5_567 6_557
Ce2 Ge4 Ca1 82.10(2) 5_567 6_557
Ce2 Ge4 Ca1 137.62(3) . 6_557
Ce1 Ge4 Ca1 0.00(2) 6_557 6_557
Ge4 Ge4 Ce1 67.09(3) 5_567 .
Ca2 Ge4 Ce1 138.13(3) 6_558 .
Ce2 Ge4 Ce1 138.13(3) 6_558 .
Ca2 Ge4 Ce1 78.20(2) 5_567 .
Ce2 Ge4 Ce1 78.20(2) 5_567 .
Ce2 Ge4 Ce1 82.50(2) . .
Ce1 Ge4 Ce1 76.792(17) 6_557 .
Ca1 Ge4 Ce1 76.792(17) 6_557 .
Ge4 Ge4 Ce1 65.18(3) 5_567 5_567
Ca2 Ge4 Ce1 81.19(2) 6_558 5_567
Ce2 Ge4 Ce1 81.19(2) 6_558 5_567
Ca2 Ge4 Ce1 82.47(2) 5_567 5_567
Ce2 Ge4 Ce1 82.47(2) 5_567 5_567
Ce2 Ge4 Ce1 76.78(2) . 5_567
Ce1 Ge4 Ce1 142.59(2) 6_557 5_567
Ca1 Ge4 Ce1 142.59(2) 6_557 5_567
Ce1 Ge4 Ce1 132.26(2) . 5_567
Ge4 Ce2 Ge4 96.96(2) 6_658 5_567
Ge4 Ce2 Ge3 96.65(3) 6_658 6_657
Ge4 Ce2 Ge3 119.12(3) 5_567 6_657
Ge4 Ce2 Ge4 119.01(3) 6_658 .
Ge4 Ce2 Ge4 50.84(2) 5_567 .
Ge3 Ce2 Ge4 142.87(3) 6_657 .
Ge4 Ce2 Ge3 91.76(3) 6_658 1_556
Ge4 Ce2 Ge3 143.59(3) 5_567 1_556
Ge3 Ce2 Ge3 94.66(2) 6_657 1_556
Ge4 Ce2 Ge3 94.26(2) . 1_556
Ge4 Ce2 Ge2 144.57(3) 6_658 6_657
Ge4 Ce2 Ge2 96.01(2) 5_567 6_657
Ge3 Ce2 Ge2 48.57(2) 6_657 6_657
Ge4 Ce2 Ge2 94.56(2) . 6_657
Ge3 Ce2 Ge2 97.03(2) 1_556 6_657
Ge4 Ce2 Ca3 152.41(4) 6_658 .
Ge4 Ce2 Ca3 99.44(3) 5_567 .
Ge3 Ce2 Ca3 94.54(3) 6_657 .
Ge4 Ce2 Ca3 58.82(2) . .
Ge3 Ce2 Ca3 62.20(3) 1_556 .
Ge2 Ce2 Ca3 54.86(3) 6_657 .
Ge4 Ce2 Ca3 58.83(2) 6_658 6_658
Ge4 Ce2 Ca3 154.56(3) 5_567 6_658
Ge3 Ce2 Ca3 61.74(3) 6_657 6_658
Ge4 Ce2 Ca3 145.20(3) . 6_658
Ge3 Ce2 Ca3 53.01(3) 1_556 6_658
Ge2 Ce2 Ca3 100.42(3) 6_657 6_658
Ca3 Ce2 Ca3 105.88(3) . 6_658
Ge4 Ce2 Ce1 65.502(19) 6_658 5_567
Ge4 Ce2 Ce1 53.007(17) 5_567 5_567
Ge3 Ce2 Ce1 156.67(2) 6_657 5_567
Ge4 Ce2 Ce1 53.720(18) . 5_567
Ge3 Ce2 Ce1 100.53(2) 1_556 5_567
Ge2 Ce2 Ce1 144.49(2) 6_657 5_567
Ca3 Ce2 Ce1 108.17(3) . 5_567
Ca3 Ce2 Ce1 114.82(3) 6_658 5_567
Ge4 Ce2 Ca1 65.502(19) 6_658 5_567
Ge4 Ce2 Ca1 53.007(17) 5_567 5_567
Ge3 Ce2 Ca1 156.67(2) 6_657 5_567
Ge4 Ce2 Ca1 53.720(18) . 5_567
Ge3 Ce2 Ca1 100.53(2) 1_556 5_567
Ge2 Ce2 Ca1 144.49(2) 6_657 5_567
Ca3 Ce2 Ca1 108.17(3) . 5_567
Ca3 Ce2 Ca1 114.82(3) 6_658 5_567
Ce1 Ce2 Ca1 0.000(14) 5_567 5_567
Ge4 Ce2 Ca2 115.374(18) 6_658 7_565
Ge4 Ce2 Ca2 145.991(17) 5_567 7_565
Ge3 Ce2 Ca2 50.010(16) 6_657 7_565
Ge4 Ce2 Ca2 114.571(17) . 7_565
Ge3 Ce2 Ca2 50.397(15) 1_556 7_565
Ge2 Ce2 Ca2 51.454(15) 6_657 7_565
Ca3 Ce2 Ca2 56.014(18) . 7_565
Ca3 Ce2 Ca2 56.591(18) 6_658 7_565
Ce1 Ce2 Ca2 150.178(12) 5_567 7_565
Ca1 Ce2 Ca2 150.178(12) 5_567 7_565
Ge4 Ce2 Ce2 115.374(18) 6_658 7_565
Ge4 Ce2 Ce2 145.991(17) 5_567 7_565
Ge3 Ce2 Ce2 50.010(16) 6_657 7_565
Ge4 Ce2 Ce2 114.571(17) . 7_565
Ge3 Ce2 Ce2 50.397(15) 1_556 7_565
Ge2 Ce2 Ce2 51.454(15) 6_657 7_565
Ca3 Ce2 Ce2 56.014(18) . 7_565
Ca3 Ce2 Ce2 56.591(18) 6_658 7_565
Ce1 Ce2 Ce2 150.178(12) 5_567 7_565
Ca1 Ce2 Ce2 150.178(12) 5_567 7_565
Ca2 Ce2 Ce2 0.000(17) 7_565 7_565
Ge3 Ca3 Ge2 90.60(5) 6_557 .
Ge3 Ca3 Ge2 179.58(7) 6_557 6_657
Ge2 Ca3 Ge2 88.99(5) . 6_657
Ge3 Ca3 Ge4 87.96(3) 6_557 .
Ge2 Ca3 Ge4 95.27(3) . .
Ge2 Ca3 Ge4 92.08(3) 6_657 .
Ge3 Ca3 Ge4 87.96(3) 6_557 7_565
Ge2 Ca3 Ge4 95.27(3) . 7_565
Ge2 Ca3 Ge4 92.08(3) 6_657 7_565
Ge4 Ca3 Ge4 168.74(6) . 7_565
Ge3 Ca3 Ge3 88.98(4) 6_557 1_556
Ge2 Ca3 Ge3 179.57(6) . 1_556
Ge2 Ca3 Ge3 91.44(5) 6_657 1_556
Ge4 Ca3 Ge3 84.72(3) . 1_556
Ge4 Ca3 Ge3 84.72(3) 7_565 1_556
Ge3 Ca3 Ce2 123.71(4) 6_557 .
Ge2 Ca3 Ce2 127.61(4) . .
Ge2 Ca3 Ce2 56.60(3) 6_657 .
Ge4 Ca3 Ce2 53.64(2) . .
Ge4 Ca3 Ce2 121.31(5) 7_565 .
Ge3 Ca3 Ce2 52.70(3) 1_556 .
Ge3 Ca3 Ca2 123.71(4) 6_557 7_565
Ge2 Ca3 Ca2 127.61(4) . 7_565
Ge2 Ca3 Ca2 56.60(3) 6_657 7_565
Ge4 Ca3 Ca2 121.31(5) . 7_565
Ge4 Ca3 Ca2 53.64(2) 7_565 7_565
Ge3 Ca3 Ca2 52.70(3) 1_556 7_565
Ce2 Ca3 Ca2 67.97(4) . 7_565
Ge3 Ca3 Ce2 123.71(4) 6_557 7_565
Ge2 Ca3 Ce2 127.61(4) . 7_565
Ge2 Ca3 Ce2 56.60(3) 6_657 7_565
Ge4 Ca3 Ce2 121.31(5) . 7_565
Ge4 Ca3 Ce2 53.64(2) 7_565 7_565
Ge3 Ca3 Ce2 52.70(3) 1_556 7_565
Ce2 Ca3 Ce2 67.97(4) . 7_565
Ca2 Ca3 Ce2 0.00(2) 7_565 7_565
Ge3 Ca3 Ca2 55.16(3) 6_557 6_558
Ge2 Ca3 Ca2 127.92(4) . 6_558
Ge2 Ca3 Ca2 125.15(4) 6_657 6_558
Ge4 Ca3 Ca2 51.40(2) . 6_558
Ge4 Ca3 Ca2 118.16(5) 7_565 6_558
Ge3 Ca3 Ca2 51.78(3) 1_556 6_558
Ce2 Ca3 Ca2 68.55(2) . 6_558
Ca2 Ca3 Ca2 104.47(4) 7_565 6_558
Ce2 Ca3 Ca2 104.47(4) 7_565 6_558
Ge3 Ca3 Ce2 55.16(3) 6_557 6_558
Ge2 Ca3 Ce2 127.92(4) . 6_558
Ge2 Ca3 Ce2 125.15(4) 6_657 6_558
Ge4 Ca3 Ce2 51.40(2) . 6_558
Ge4 Ca3 Ce2 118.16(5) 7_565 6_558
Ge3 Ca3 Ce2 51.78(3) 1_556 6_558
Ce2 Ca3 Ce2 68.55(2) . 6_558
Ca2 Ca3 Ce2 104.47(4) 7_565 6_558
Ce2 Ca3 Ce2 104.47(4) 7_565 6_558
Ca2 Ca3 Ce2 0.00(2) 6_558 6_558

loop_
_geom_bond_atom_site_label_1
_geom_bond_atom_site_label_2
_geom_bond_distance
_geom_bond_site_symmetry_2
Ce1 Ge4 3.1587(8) 6_657
Ce1 Ge4 3.2036(8) .
Ce1 Ge2 3.2285(8) 6_657
Ce1 Ge2 3.2404(8) .
Ce1 Ge4 3.2512(9) 5_567
Ce1 Ge3 3.3034(9) .
Ce1 Ca3 3.6310(14) .
Ce1 Ca3 3.7052(14) 6_657
Ce1 Ca2 3.9262(8) 5_567
Ce1 Ce2 3.9262(8) 5_567
Ce1 Ce1 3.9517(4) 6_657
Ce1 Ca1 3.9517(4) 6_657
Ge2 Ge3 2.5590(12) .
Ge2 Ca3 3.0677(19) .
Ge2 Ca3 3.0927(19) 6_557
Ge2 Ca2 3.1571(9) 4_456
Ge2 Ce2 3.1571(9) 4_456
Ge2 Ca2 3.1571(9) 6_557
Ge2 Ce2 3.1571(9) 6_557
Ge2 Ce1 3.2285(8) 4_456
Ge2 Ca1 3.2285(8) 4_456
Ge2 Ce1 3.2285(8) 6_557
Ge2 Ca1 3.2285(8) 6_557
Ge3 Ca3 3.0037(19) 6_657
Ge3 Ca2 3.0613(9) 4_456
Ge3 Ce2 3.0613(9) 4_456
Ge3 Ca2 3.0613(9) 6_557
Ge3 Ce2 3.0613(9) 6_557
Ge3 Ca2 3.0862(9) 7_564
Ge3 Ce2 3.0862(9) 7_564
Ge3 Ce2 3.0862(9) 1_554
Ge3 Ca2 3.0862(9) 1_554
Ge4 Ge4 2.6122(12) 5_567
Ge4 Ca2 2.9757(9) 6_558
Ge4 Ce2 2.9757(9) 6_558
Ge4 Ca2 3.0174(9) 5_567
Ge4 Ce2 3.0174(9) 5_567
Ge4 Ce2 3.0667(9) .
Ge4 Ce1 3.1587(8) 6_557
Ge4 Ca1 3.1587(8) 6_557
Ge4 Ce1 3.2512(9) 5_567
Ce2 Ge4 2.9757(9) 6_658
Ce2 Ge4 3.0174(9) 5_567
Ce2 Ge3 3.0613(9) 6_657
Ce2 Ge3 3.0862(9) 1_556
Ce2 Ge2 3.1571(9) 6_657
Ce2 Ca3 3.5195(15) .
Ce2 Ca3 3.5730(15) 6_658
Ce2 Ce1 3.9262(8) 5_567
Ce2 Ca1 3.9262(8) 5_567
Ce2 Ca2 3.9347(13) 7_565
Ce2 Ce2 3.9347(13) 7_565
Ca3 Ge3 3.0037(19) 6_557
Ca3 Ge2 3.0927(19) 6_657
Ca3 Ge4 3.2583(7) 7_565
Ca3 Ge3 3.4320(19) 1_556
Ca3 Ca2 3.5195(15) 7_565
Ca3 Ce2 3.5195(15) 7_565
Ca3 Ca2 3.5730(15) 6_558
Ca3 Ce2 3.5730(15) 6_558
